data_4310945
loop_
_publ_author_name
'Eric Rivard'
'Alan J. Lough'
'Ian Manners'

_publ_section_title
;
 A New, Convenient Synthesis of the Linear Phosphazene Salt [Cl3PNPCl3]Cl:
 Preparation of Higher Linear Homologues [Cl3PN-(PCl2N)xPCl3]Cl (x= 1-3)
 and the 16-Membered Macrocycle [NCCl(NPCl2)3]2
;
_journal_name_full 'Inorganic Chemistry'
_journal_page_first 2765
_journal_page_last 2767
_journal_paper_doi 10.1021/ic049955z
_journal_volume 43
_journal_year 2004
_chemical_formula_moiety 'Cl10 N3 P4, Cl, 0.5(C H2 Cl2)'
_chemical_formula_sum 'C0.5 H Cl12 N3 P4'
_chemical_formula_weight 598.32
_chemical_name_systematic
; 
 ? 
;
_space_group_IT_number 13
_symmetry_cell_setting monoclinic
_symmetry_space_group_name_Hall '-P 2yc'
_symmetry_space_group_name_H-M 'P 1 2/c 1'
_atom_sites_solution_hydrogens geom
_atom_sites_solution_primary direct
_atom_sites_solution_secondary difmap
_audit_creation_method SHELXL-97
_cell_angle_alpha 90.00
_cell_angle_beta 115.594(3)
_cell_angle_gamma 90.00
_cell_formula_units_Z 4
_cell_length_a 14.9781(6)
_cell_length_b 11.2624(8)
_cell_length_c 14.9417(10)
_cell_measurement_reflns_used 33659
_cell_measurement_temperature 150(1)
_cell_measurement_theta_max 27.5
_cell_measurement_theta_min 2.6
_cell_volume 2273.2(2)
_computing_cell_refinement 'Denzo-SMN (Otwinowski & Minor, 1997)'
_computing_data_collection 'Collect (Nonius BV, 1997-2002)'
_computing_data_reduction Denzo-SMN
_computing_molecular_graphics 'SHELXTL V6.12'
_computing_publication_material 'SHELXTL V6.12'
_computing_structure_refinement 'SHELXTL V6.12(Sheldrick, 2001)'
_computing_structure_solution 'SIR-92 (Altomare et al., 1993)'
_diffrn_ambient_temperature 150(1)
_diffrn_detector_area_resol_mean 9
_diffrn_measured_fraction_theta_full 0.995
_diffrn_measured_fraction_theta_max 0.991
_diffrn_measurement_device_type 'Nonius KappaCCD'
_diffrn_measurement_method '\f scans and \w scans with \k offsets'
_diffrn_radiation_monochromator graphite
_diffrn_radiation_source 'fine-focus sealed tube'
_diffrn_radiation_type MoK\a
_diffrn_radiation_wavelength 0.71073
_diffrn_reflns_av_R_equivalents 0.1168
_diffrn_reflns_av_sigmaI/netI 0.1143
_diffrn_reflns_limit_h_max 19
_diffrn_reflns_limit_h_min -19
_diffrn_reflns_limit_k_max 14
_diffrn_reflns_limit_k_min -13
_diffrn_reflns_limit_l_max 19
_diffrn_reflns_limit_l_min -18
_diffrn_reflns_number 19522
_diffrn_reflns_theta_full 25.00
_diffrn_reflns_theta_max 27.53
_diffrn_reflns_theta_min 3.96
_diffrn_standards_decay_% 0
_diffrn_standards_number 0
_exptl_absorpt_coefficient_mu 1.732
_exptl_absorpt_correction_T_max 0.930
_exptl_absorpt_correction_T_min 0.751
_exptl_absorpt_correction_type multi-scan
_exptl_absorpt_process_details
; 
multi-scan from symmetry-related measurements 
 Sortav (Blessing 1995) 
;
_exptl_crystal_colour colourless
_exptl_crystal_density_diffrn 1.748
_exptl_crystal_density_method 'not measured'
_exptl_crystal_description plate
_exptl_crystal_F_000 1156
_exptl_crystal_size_max 0.12
_exptl_crystal_size_mid 0.12
_exptl_crystal_size_min 0.08
_refine_diff_density_max 1.146
_refine_diff_density_min -0.842
_refine_diff_density_rms 0.193
_refine_ls_extinction_coef 0.0037(8)
_refine_ls_extinction_expression Fc^*^=kFc[1+0.001xFc^2^\l^3^/sin(2\q)]^-1/4^
_refine_ls_extinction_method SHELXL
_refine_ls_goodness_of_fit_ref 1.062
_refine_ls_hydrogen_treatment constr
_refine_ls_matrix_type full
_refine_ls_number_parameters 164
_refine_ls_number_reflns 5206
_refine_ls_number_restraints 0
_refine_ls_restrained_S_all 1.062
_refine_ls_R_factor_all 0.1607
_refine_ls_R_factor_gt 0.1090
_refine_ls_shift/su_max 0.002
_refine_ls_shift/su_mean 0.000
_refine_ls_structure_factor_coef Fsqd
_refine_ls_weighting_details 'calc w=1/[\s^2^(Fo^2^)+(0.0771P)^2^+47.6449P] where P=(Fo^2^+2Fc^2^)/3'
_refine_ls_weighting_scheme calc
_refine_ls_wR_factor_gt 0.2732
_refine_ls_wR_factor_ref 0.2917
_reflns_number_gt 3100
_reflns_number_total 5206
_reflns_threshold_expression I>2\s(I)
_cod_data_source_file ic049955zsi20040109_011835_3.cif
_cod_data_source_block compound(6)
_cod_depositor_comments
;
The following automatic conversions were performed:
'_symmetry_cell_setting' value 'Monoclinic' changed to 'monoclinic'
according to '/home/saulius/struct/CIF-dictionaries/cif_core.dic'
dictionary named 'cif_core.dic' version 2.4.1 from 2010-06-29.

Automatic conversion script
Id: cif_fix_enum 1527 2010-12-29 10:47:43Z saulius 
;
_cod_original_sg_symbol_H-M 'P 2/c'
_cod_original_formula_sum 'C0.50 H Cl12 N3 P4'
_cod_database_code 4310945

loop_
_symmetry_equiv_pos_as_xyz
'x, y, z'
'-x, y, -z+1/2'
'-x, -y, -z'
'x, -y, z-1/2'

loop_
_atom_site_label
_atom_site_type_symbol
_atom_site_fract_x
_atom_site_fract_y
_atom_site_fract_z
_atom_site_U_iso_or_equiv
_atom_site_adp_type
_atom_site_occupancy
_atom_site_symmetry_multiplicity
_atom_site_calc_flag
_atom_site_refinement_flags
_atom_site_disorder_assembly
_atom_site_disorder_group
Cl1 Cl 0.1722(2) 0.4290(3) 0.5791(2) 0.0429(8) Uani 1 1 d . . .
Cl2 Cl -0.0283(2) 0.3383(3) 0.5809(2) 0.0436(8) Uani 1 1 d . . .
Cl3 Cl 0.1739(2) 0.3189(3) 0.7736(2) 0.0438(8) Uani 1 1 d . . .
Cl4 Cl 0.1291(3) -0.0619(3) 0.5337(3) 0.0581(10) Uani 1 1 d . . .
Cl5 Cl 0.2989(3) 0.0463(4) 0.7211(3) 0.0589(10) Uani 1 1 d . . .
Cl6 Cl 0.4650(3) 0.0926(4) 0.6082(3) 0.0599(10) Uani 1 1 d . . .
Cl7 Cl 0.3121(3) -0.0839(3) 0.4567(3) 0.0493(8) Uani 1 1 d . . .
Cl8 Cl 0.3159(2) 0.2965(3) 0.2327(2) 0.0423(7) Uani 1 1 d . . .
Cl9 Cl 0.3168(2) 0.4119(3) 0.4265(2) 0.0423(7) Uani 1 1 d . . .
Cl10 Cl 0.5116(2) 0.3030(3) 0.4304(2) 0.0425(7) Uani 1 1 d . . .
P1 P 0.1137(2) 0.3026(3) 0.6286(2) 0.0330(7) Uani 1 1 d . . .
P2 P 0.1992(2) 0.0890(3) 0.5841(2) 0.0338(7) Uani 1 1 d . . .
P3 P 0.3334(2) 0.0870(3) 0.4910(2) 0.0356(7) Uani 1 1 d . . .
P4 P 0.3671(2) 0.2759(3) 0.3772(2) 0.0333(7) Uani 1 1 d . . .
N1 N 0.1212(7) 0.1750(9) 0.5914(8) 0.038(2) Uani 1 1 d . . .
N2 N 0.2498(7) 0.1364(8) 0.5187(7) 0.033(2) Uani 1 1 d . . .
N3 N 0.3397(7) 0.1507(9) 0.4014(8) 0.037(2) Uani 1 1 d . . .
Cl11 Cl 0.2608(2) 0.6406(3) 0.5073(2) 0.0343(6) Uani 1 1 d . . .

loop_
_atom_site_aniso_label
_atom_site_aniso_U_11
_atom_site_aniso_U_22
_atom_site_aniso_U_33
_atom_site_aniso_U_23
_atom_site_aniso_U_13
_atom_site_aniso_U_12
Cl1 0.0441(17) 0.0413(18) 0.0462(17) 0.0102(14) 0.0222(14) -0.0027(13)
Cl2 0.0341(15) 0.0469(19) 0.0508(19) 0.0026(14) 0.0192(14) 0.0025(13)
Cl3 0.0468(17) 0.051(2) 0.0342(16) 0.0012(14) 0.0178(13) 0.0020(14)
Cl4 0.064(2) 0.042(2) 0.083(3) -0.0134(18) 0.045(2) -0.0146(16)
Cl5 0.053(2) 0.080(3) 0.0419(18) 0.0194(18) 0.0184(15) 0.0115(18)
Cl6 0.0391(18) 0.089(3) 0.050(2) 0.005(2) 0.0172(15) -0.0035(18)
Cl7 0.064(2) 0.0301(16) 0.070(2) 0.0002(15) 0.0449(18) 0.0019(15)
Cl8 0.0506(18) 0.0427(18) 0.0344(16) 0.0046(13) 0.0189(13) 0.0018(14)
Cl9 0.0499(18) 0.0364(16) 0.0492(18) -0.0030(14) 0.0294(15) 0.0042(13)
Cl10 0.0337(15) 0.0460(18) 0.0487(18) 0.0059(14) 0.0186(13) 0.0003(13)
P1 0.0326(15) 0.0357(17) 0.0339(16) 0.0017(13) 0.0172(12) 0.0034(13)
P2 0.0394(16) 0.0315(16) 0.0342(16) 0.0014(13) 0.0192(13) -0.0009(13)
P3 0.0338(16) 0.0342(17) 0.0397(17) 0.0014(14) 0.0166(13) 0.0014(13)
P4 0.0369(16) 0.0304(16) 0.0365(16) 0.0024(13) 0.0196(13) 0.0008(12)
N1 0.038(5) 0.039(6) 0.039(6) 0.001(5) 0.017(4) 0.013(4)
N2 0.044(6) 0.022(5) 0.043(6) 0.000(4) 0.028(5) 0.005(4)
N3 0.039(5) 0.028(5) 0.048(6) -0.003(4) 0.023(5) -0.003(4)
Cl11 0.0364(15) 0.0317(15) 0.0392(15) -0.0038(12) 0.0206(12) -0.0019(11)

loop_
_atom_type_symbol
_atom_type_description
_atom_type_scat_dispersion_real
_atom_type_scat_dispersion_imag
_atom_type_scat_source
C C 0.0033 0.0016 'International Tables Vol C Tables 4.2.6.8 and 6.1.1.4'
H H 0.0000 0.0000 'International Tables Vol C Tables 4.2.6.8 and 6.1.1.4'
N N 0.0061 0.0033 'International Tables Vol C Tables 4.2.6.8 and 6.1.1.4'
P P 0.1023 0.0942 'International Tables Vol C Tables 4.2.6.8 and 6.1.1.4'
Cl Cl 0.1484 0.1585 'International Tables Vol C Tables 4.2.6.8 and 6.1.1.4'

loop_
_geom_angle_atom_site_label_1
_geom_angle_atom_site_label_2
_geom_angle_atom_site_label_3
_geom_angle
_geom_angle_site_symmetry_1
_geom_angle_site_symmetry_3
_geom_angle_publ_flag
N1 P1 Cl3 114.2(4) . . ?
N1 P1 Cl2 106.9(4) . . ?
Cl3 P1 Cl2 106.85(19) . . ?
N1 P1 Cl1 114.7(4) . . ?
Cl3 P1 Cl1 106.2(2) . . ?
Cl2 P1 Cl1 107.6(2) . . ?
N1 P2 N2 114.2(6) . . ?
N1 P2 Cl4 105.8(4) . . ?
N2 P2 Cl4 112.2(4) . . ?
N1 P2 Cl5 109.2(4) . . ?
N2 P2 Cl5 111.8(4) . . ?
Cl4 P2 Cl5 102.9(2) . . ?
N3 P3 N2 114.3(5) . . ?
N3 P3 Cl7 106.8(4) . . ?
N2 P3 Cl7 110.7(4) . . ?
N3 P3 Cl6 109.6(4) . . ?
N2 P3 Cl6 110.7(4) . . ?
Cl7 P3 Cl6 104.2(2) . . ?
N3 P4 Cl8 110.2(4) . . ?
N3 P4 Cl10 113.5(4) . . ?
Cl8 P4 Cl10 105.28(19) . . ?
N3 P4 Cl9 115.6(4) . . ?
Cl8 P4 Cl9 106.6(2) . . ?
Cl10 P4 Cl9 104.8(2) . . ?
P2 N1 P1 140.2(7) . . ?
P2 N2 P3 134.0(7) . . ?
P4 N3 P3 137.6(7) . . ?

loop_
_geom_bond_atom_site_label_1
_geom_bond_atom_site_label_2
_geom_bond_distance
_geom_bond_site_symmetry_2
_geom_bond_publ_flag
Cl1 P1 1.976(4) . ?
Cl2 P1 1.971(4) . ?
Cl3 P1 1.963(4) . ?
Cl4 P2 1.968(5) . ?
Cl5 P2 2.002(5) . ?
Cl6 P3 1.994(5) . ?
Cl7 P3 1.981(5) . ?
Cl8 P4 1.967(4) . ?
Cl9 P4 1.984(4) . ?
Cl10 P4 1.980(4) . ?
P1 N1 1.562(11) . ?
P2 N1 1.557(10) . ?
P2 N2 1.567(10) . ?
P3 N3 1.558(11) . ?
P3 N2 1.580(9) . ?
P4 N3 1.554(10) . ?

loop_
_cod_related_entry_id
_cod_related_entry_database
_cod_related_entry_code
1 ChemSpider 30660886
